data_4103354
loop_
_publ_author_name
'Malek Nechab'
'Damien Campolo'
'Julien Maury'
'Patricia Perfetti'
'Nicolas Vanthuyne'
'Didier Siri'
'Mich\`ele P. Bertrand'

_publ_section_title
;
 Memory of Chirality in Cascade Rearrangements of Enediynes
;
_journal_name_full 'Journal of the American Chemical Society'
_journal_page_first 14742
_journal_page_last 14744
_journal_paper_doi 10.1021/ja106668d
_journal_volume 132
_journal_year 2010
_chemical_absolute_configuration rmad
_chemical_compound_source 'synthesis as described'
_chemical_formula_moiety 'C28 H27 N1 O6 S1'
_chemical_formula_sum 'C28 H27 N O6 S'
_chemical_formula_weight 505.57
_chemical_name_systematic
;
 ?
;
_space_group_IT_number 4
_symmetry_cell_setting monoclinic
_symmetry_Int_Tables_number 4
_symmetry_space_group_name_Hall 'P 2yb'
_symmetry_space_group_name_H-M 'P 1 21 1'
_atom_sites_solution_hydrogens geom
_atom_sites_solution_primary direct
_atom_sites_solution_secondary difmap
_audit_conform_dict_location ftp://ftp.iucr.org/pub/cif_core.dic
_audit_conform_dict_name cif_core.dic
_audit_conform_dict_version 2.4
_audit_creation_date 2010-03-26T11:23:17-00:00
_audit_creation_method 'WinGX routine CIF_UPDATE'
_cell_angle_alpha 90
_cell_angle_beta 92.885(1)
_cell_angle_gamma 90
_cell_formula_units_Z 2
_cell_length_a 12.1663(5)
_cell_length_b 7.4545(2)
_cell_length_c 13.5290(7)
_cell_measurement_reflns_used 11473
_cell_measurement_temperature 293(2)
_cell_measurement_theta_max 28.33
_cell_measurement_theta_min 3.02
_cell_measurement_wavelength 0.71073
_cell_volume 1225.44(9)
_computing_molecular_graphics 'Ortep-3 for Windows (Farrugia, 1997)'
_computing_publication_material 'WinGX publication routines (Farrugia, 1999)'
_computing_structure_refinement 'SHELXL-97 (Sheldrick, 1997)'
_computing_structure_solution 'SHELXS-97 (Sheldrick, 1990)'
_diffrn_ambient_temperature 293(2)
_diffrn_measured_fraction_theta_full 0.959
_diffrn_measured_fraction_theta_max 0.959
_diffrn_measurement_device_type KappaCCD
_diffrn_measurement_method 'Omega + Phi scan'
_diffrn_radiation_monochromator graphite
_diffrn_radiation_probe x-ray
_diffrn_radiation_type MoK\a
_diffrn_radiation_wavelength 0.71073
_diffrn_reflns_av_R_equivalents 0.224
_diffrn_reflns_av_unetI/netI 0.1239
_diffrn_reflns_limit_h_max 16
_diffrn_reflns_limit_h_min -16
_diffrn_reflns_limit_k_max 9
_diffrn_reflns_limit_k_min -8
_diffrn_reflns_limit_l_max 17
_diffrn_reflns_limit_l_min -17
_diffrn_reflns_number 11473
_diffrn_reflns_theta_full 28.33
_diffrn_reflns_theta_max 28.33
_diffrn_reflns_theta_min 3.02
_diffrn_standards_number none
_exptl_absorpt_coefficient_mu 0.177
_exptl_absorpt_correction_type none
_exptl_crystal_colour colourless
_exptl_crystal_density_diffrn 1.37
_exptl_crystal_density_method 'not measured'
_exptl_crystal_description prism
_exptl_crystal_F_000 532
_exptl_crystal_size_max 0.3
_exptl_crystal_size_mid 0.1
_exptl_crystal_size_min 0.01
_refine_diff_density_max 0.289
_refine_diff_density_min -0.429
_refine_diff_density_rms 0.073
_refine_ls_abs_structure_details 'Flack H D (1983); 2429 Friedel pairs, Acta Cryst. A39, 876-881'
_refine_ls_abs_structure_Flack -0.16(19)
_refine_ls_extinction_method none
_refine_ls_goodness_of_fit_ref 1.234
_refine_ls_hydrogen_treatment constr
_refine_ls_matrix_type full
_refine_ls_number_parameters 325
_refine_ls_number_reflns 5571
_refine_ls_number_restraints 0
_refine_ls_restrained_S_all 1.234
_refine_ls_R_factor_all 0.1792
_refine_ls_R_factor_gt 0.1177
_refine_ls_shift/su_max 0
_refine_ls_shift/su_mean 0
_refine_ls_structure_factor_coef Fsqd
_refine_ls_weighting_details 'calc w=1/[\s^2^(Fo^2^)+(0.0000P)^2^+2.7398P] where P=(Fo^2^+2Fc^2^)/3'
_refine_ls_weighting_scheme calc
_refine_ls_wR_factor_gt 0.1802
_refine_ls_wR_factor_ref 0.209
_reflns_number_gt 3587
_reflns_number_total 5571
_reflns_threshold_expression >2sigma(I)
_cod_data_source_file ja106668d_si_005.cif
_cod_data_source_block pp184-1
_cod_original_sg_symbol_H-M 'P 21'
_cod_database_code 4103354

loop_
_symmetry_equiv_pos_as_xyz
'x, y, z'
'-x, y+1/2, -z'

loop_
_atom_site_label
_atom_site_type_symbol
_atom_site_fract_x
_atom_site_fract_y
_atom_site_fract_z
_atom_site_U_iso_or_equiv
_atom_site_adp_type
_atom_site_occupancy
_atom_site_symmetry_multiplicity
_atom_site_calc_flag
_atom_site_refinement_flags
C1 C 0.7105(5) -0.1983(8) 0.7395(5) 0.0331(15) Uani 1 1 d .
H1A H 0.6919 -0.2886 0.6898 0.04 Uiso 1 1 calc R
H1B H 0.6657 -0.2178 0.7958 0.04 Uiso 1 1 calc R
C2 C 0.8306(5) -0.2092(8) 0.7708(4) 0.0257(13) Uani 1 1 d .
C3 C 0.8657(5) -0.2837(8) 0.8600(4) 0.0305(14) Uani 1 1 d .
H3 H 0.8157 -0.3434 0.8981 0.037 Uiso 1 1 calc R
C4 C 0.9768(5) -0.2704(9) 0.8940(4) 0.0314(13) Uani 1 1 d .
C5 C 1.0136(7) -0.3356(10) 0.9886(5) 0.047(2) Uani 1 1 d .
H5 H 0.9642 -0.393 1.0283 0.057 Uiso 1 1 calc R
C6 C 1.1203(7) -0.3150(11) 1.0218(6) 0.056(2) Uani 1 1 d .
H6 H 1.1429 -0.3566 1.0843 0.068 Uiso 1 1 calc R
C7 C 1.1957(7) -0.2321(11) 0.9627(6) 0.055(2) Uani 1 1 d .
H7 H 1.2687 -0.2213 0.9858 0.066 Uiso 1 1 calc R
C8 C 1.1643(6) -0.1660(9) 0.8708(5) 0.0431(18) Uani 1 1 d .
H8 H 1.2154 -0.1102 0.8323 0.052 Uiso 1 1 calc R
C9 C 1.0530(5) -0.1837(8) 0.8352(5) 0.0310(14) Uani 1 1 d .
C10 C 1.0161(5) -0.1131(8) 0.7411(5) 0.0326(15) Uani 1 1 d .
H10 H 1.0661 -0.0576 0.7012 0.039 Uiso 1 1 calc R
C11 C 0.9076(5) -0.1264(8) 0.7091(5) 0.0259(13) Uani 1 1 d .
C12 C 0.8650(5) -0.0579(8) 0.6089(5) 0.0295(14) Uani 1 1 d .
H12 H 0.9197 0.0278 0.5869 0.035 Uiso 1 1 calc R
C13 C 0.7555(5) 0.0477(8) 0.6156(5) 0.0285(14) Uani 1 1 d .
C14 C 0.7853(5) 0.2350(9) 0.6570(5) 0.0394(15) Uani 1 1 d .
H14A H 0.8556 0.2326 0.6941 0.047 Uiso 1 1 calc R
H14B H 0.789 0.3221 0.604 0.047 Uiso 1 1 calc R
C15 C 0.6589(6) 0.1212(10) 0.7551(5) 0.0406(17) Uani 1 1 d .
C16 C 0.6834(5) 0.0603(8) 0.5216(5) 0.0303(14) Uani 1 1 d .
C17 C 0.5786(6) -0.0186(9) 0.5137(5) 0.0392(17) Uani 1 1 d .
H17 H 0.5523 -0.081 0.5671 0.047 Uiso 1 1 calc R
C18 C 0.5141(6) -0.0041(11) 0.4265(6) 0.050(2) Uani 1 1 d .
H18 H 0.4451 -0.0581 0.4212 0.061 Uiso 1 1 calc R
C19 C 0.5523(7) 0.0908(11) 0.3475(6) 0.054(2) Uani 1 1 d .
H19 H 0.5088 0.1 0.2891 0.064 Uiso 1 1 calc R
C20 C 0.6539(7) 0.1717(10) 0.3543(5) 0.0472(19) Uani 1 1 d .
H20 H 0.6789 0.2365 0.3011 0.057 Uiso 1 1 calc R
C21 C 0.7192(6) 0.1559(9) 0.4414(5) 0.0370(16) Uani 1 1 d .
H21 H 0.788 0.2104 0.4459 0.044 Uiso 1 1 calc R
C22 C 0.8253(6) -0.2219(8) 0.4050(5) 0.0345(16) Uani 1 1 d .
C23 C 0.7262(6) -0.2993(9) 0.3723(5) 0.0399(17) Uani 1 1 d .
H23 H 0.6821 -0.3569 0.4167 0.048 Uiso 1 1 calc R
C24 C 0.6939(6) -0.2897(10) 0.2727(5) 0.0455(19) Uani 1 1 d .
H24 H 0.6282 -0.3431 0.2502 0.055 Uiso 1 1 calc R
C25 C 0.7583(6) -0.2016(9) 0.2056(5) 0.0414(17) Uani 1 1 d .
C26 C 0.8576(6) -0.1273(10) 0.2389(5) 0.0431(18) Uani 1 1 d .
H26 H 0.9014 -0.0699 0.1942 0.052 Uiso 1 1 calc R
C27 C 0.8932(6) -0.1372(9) 0.3390(5) 0.0369(16) Uani 1 1 d .
H27 H 0.9604 -0.0885 0.3609 0.044 Uiso 1 1 calc R
C28 C 0.7206(8) -0.1912(13) 0.0991(5) 0.072(3) Uani 1 1 d .
H28A H 0.7015 -0.3091 0.0753 0.109 Uiso 1 1 calc R
H28B H 0.7787 -0.1436 0.0614 0.109 Uiso 1 1 calc R
H28C H 0.6574 -0.1144 0.0919 0.109 Uiso 1 1 calc R
N1 N 0.6917(4) -0.0191(7) 0.6990(4) 0.0308(12) Uani 1 1 d .
O1 O 0.6970(4) 0.2777(6) 0.7208(3) 0.0444(13) Uani 1 1 d .
O2 O 0.6022(5) 0.1135(8) 0.8265(4) 0.0604(16) Uani 1 1 d .
O3 O 0.9908(4) -0.2889(8) 0.5267(4) 0.0644(18) Uani 1 1 d .
O4 O 0.8044(6) -0.3941(7) 0.5671(4) 0.0675(18) Uani 1 1 d .
O5 O 0.5710(5) 0.5079(8) 0.9076(4) 0.0764(19) Uani 1 1 d .
H5A H 0.5609 0.4607 0.9597 0.092 Uiso 1 1 d R
H5B H 0.6009 0.4507 0.8597 0.092 Uiso 1 1 d R
O6 O 0.4614(5) 0.8523(9) 0.9060(5) 0.0744(19) Uani 1 1 d .
H6A H 0.4901 0.7505 0.9099 0.089 Uiso 1 1 d R
H6B H 0.5001 0.9306 0.8799 0.089 Uiso 1 1 d R
S1 S 0.87355(16) -0.2568(2) 0.52826(12) 0.0386(4) Uani 1 1 d .

loop_
_atom_site_aniso_label
_atom_site_aniso_U_11
_atom_site_aniso_U_22
_atom_site_aniso_U_33
_atom_site_aniso_U_23
_atom_site_aniso_U_13
_atom_site_aniso_U_12
C1 0.034(4) 0.030(4) 0.036(4) 0.009(3) 0.006(3) -0.003(3)
C2 0.029(3) 0.025(3) 0.024(3) 0.007(2) 0.004(3) 0.001(2)
C3 0.037(4) 0.026(4) 0.029(3) 0.008(3) 0.007(3) -0.006(3)
C4 0.035(4) 0.025(3) 0.034(3) 0.004(3) 0.005(3) -0.001(3)
C5 0.056(5) 0.055(5) 0.030(4) 0.017(3) -0.002(4) -0.002(4)
C6 0.055(5) 0.059(6) 0.054(5) 0.019(4) -0.010(4) -0.001(4)
C7 0.051(5) 0.053(5) 0.061(5) 0.002(4) -0.009(4) 0.000(4)
C8 0.040(4) 0.043(4) 0.046(4) -0.002(3) -0.003(3) 0.001(3)
C9 0.030(4) 0.030(3) 0.033(3) 0.002(3) 0.002(3) 0.002(3)
C10 0.027(4) 0.030(4) 0.041(4) 0.007(3) 0.007(3) -0.001(3)
C11 0.023(3) 0.022(3) 0.033(3) 0.004(3) 0.009(3) -0.002(2)
C12 0.033(4) 0.026(3) 0.030(3) 0.006(3) 0.006(3) 0.000(3)
C13 0.034(4) 0.018(3) 0.034(4) 0.002(2) 0.007(3) -0.002(2)
C14 0.045(4) 0.027(3) 0.046(4) -0.002(3) 0.004(3) -0.010(3)
C15 0.043(4) 0.042(4) 0.037(4) -0.011(3) 0.006(3) 0.004(3)
C16 0.033(4) 0.031(4) 0.027(3) 0.005(3) 0.006(3) 0.007(3)
C17 0.039(4) 0.043(4) 0.035(4) 0.000(3) 0.001(3) -0.001(3)
C18 0.037(4) 0.057(5) 0.056(5) -0.015(4) -0.005(4) -0.003(4)
C19 0.052(5) 0.065(6) 0.043(5) -0.003(4) -0.002(4) 0.019(4)
C20 0.057(5) 0.049(5) 0.036(4) 0.013(3) 0.007(4) 0.013(4)
C21 0.037(4) 0.037(4) 0.037(4) 0.010(3) 0.005(3) 0.007(3)
C22 0.045(4) 0.024(4) 0.035(4) -0.007(3) 0.011(3) -0.001(3)
C23 0.045(4) 0.034(4) 0.042(4) -0.003(3) 0.009(3) -0.001(3)
C24 0.044(4) 0.049(5) 0.043(4) -0.011(3) 0.000(3) -0.002(3)
C25 0.048(5) 0.037(4) 0.039(4) -0.002(3) -0.004(3) 0.002(3)
C26 0.057(5) 0.040(4) 0.032(4) 0.004(3) 0.004(4) 0.004(4)
C27 0.036(4) 0.036(4) 0.039(4) -0.002(3) 0.003(3) -0.004(3)
C28 0.095(8) 0.084(7) 0.036(4) -0.004(4) -0.018(5) 0.011(6)
N1 0.033(3) 0.027(3) 0.032(3) 0.004(2) 0.007(3) 0.002(2)
O1 0.055(3) 0.032(3) 0.048(3) -0.007(2) 0.011(2) 0.007(2)
O2 0.070(4) 0.068(4) 0.045(3) -0.009(3) 0.027(3) 0.009(3)
O3 0.057(3) 0.087(5) 0.048(3) -0.015(3) -0.003(3) 0.052(3)
O4 0.141(6) 0.025(3) 0.038(3) 0.005(2) 0.017(3) -0.016(3)
O5 0.101(5) 0.072(4) 0.057(4) -0.002(3) 0.012(4) 0.017(4)
O6 0.075(4) 0.068(4) 0.084(5) 0.002(3) 0.037(4) -0.001(3)
S1 0.0610(12) 0.0220(8) 0.0330(8) 0.0023(7) 0.0054(7) 0.0126(8)

loop_
_atom_type_symbol
_atom_type_description
_atom_type_scat_dispersion_real
_atom_type_scat_dispersion_imag
_atom_type_scat_source
C C 0.0033 0.0016 'International Tables Vol C Tables 4.2.6.8 and 6.1.1.4'
H H 0 0 'International Tables Vol C Tables 4.2.6.8 and 6.1.1.4'
N N 0.0061 0.0033 'International Tables Vol C Tables 4.2.6.8 and 6.1.1.4'
O O 0.0106 0.006 'International Tables Vol C Tables 4.2.6.8 and 6.1.1.4'
S S 0.1246 0.1234 'International Tables Vol C Tables 4.2.6.8 and 6.1.1.4'

loop_
_geom_angle_atom_site_label_1
_geom_angle_atom_site_label_2
_geom_angle_atom_site_label_3
_geom_angle
N1 C1 C2 106.7(5)
N1 C1 H1A 110.4
C2 C1 H1A 110.4
N1 C1 H1B 110.4
C2 C1 H1B 110.4
H1A C1 H1B 108.6
C3 C2 C11 120.3(5)
C3 C2 C1 121.5(5)
C11 C2 C1 118.0(5)
C2 C3 C4 120.5(6)
C2 C3 H3 119.7
C4 C3 H3 119.7
C9 C4 C3 119.7(5)
C9 C4 C5 118.7(6)
C3 C4 C5 121.6(6)
C6 C5 C4 120.7(7)
C6 C5 H5 119.6
C4 C5 H5 119.6
C5 C6 C7 120.4(7)
C5 C6 H6 119.8
C7 C6 H6 119.8
C8 C7 C6 121.2(7)
C8 C7 H7 119.4
C6 C7 H7 119.4
C7 C8 C9 119.4(7)
C7 C8 H8 120.3
C9 C8 H8 120.3
C4 C9 C8 119.6(6)
C4 C9 C10 119.1(6)
C8 C9 C10 121.3(6)
C11 C10 C9 120.6(6)
C11 C10 H10 119.7
C9 C10 H10 119.7
C10 C11 C2 119.8(6)
C10 C11 C12 122.6(5)
C2 C11 C12 117.7(5)
C11 C12 C13 112.0(5)
C11 C12 S1 103.4(4)
C13 C12 S1 121.0(4)
C11 C12 H12 106.5
C13 C12 H12 106.5
S1 C12 H12 106.5
N1 C13 C16 110.8(5)
N1 C13 C14 98.6(5)
C16 C13 C14 111.4(5)
N1 C13 C12 110.9(5)
C16 C13 C12 116.5(5)
C14 C13 C12 107.1(5)
O1 C14 C13 104.3(5)
O1 C14 H14A 110.9
C13 C14 H14A 110.9
O1 C14 H14B 110.9
C13 C14 H14B 110.9
H14A C14 H14B 108.9
O2 C15 O1 122.2(7)
O2 C15 N1 126.8(7)
O1 C15 N1 110.9(6)
C21 C16 C17 118.4(6)
C21 C16 C13 119.9(6)
C17 C16 C13 121.7(6)
C18 C17 C16 120.3(7)
C18 C17 H17 119.8
C16 C17 H17 119.8
C19 C18 C17 120.0(8)
C19 C18 H18 120
C17 C18 H18 120
C20 C19 C18 120.6(7)
C20 C19 H19 119.7
C18 C19 H19 119.7
C19 C20 C21 119.5(7)
C19 C20 H20 120.3
C21 C20 H20 120.3
C16 C21 C20 121.2(7)
C16 C21 H21 119.4
C20 C21 H21 119.4
C23 C22 C27 121.0(6)
C23 C22 S1 118.9(5)
C27 C22 S1 119.6(5)
C24 C23 C22 119.1(7)
C24 C23 H23 120.4
C22 C23 H23 120.4
C23 C24 C25 121.1(7)
C23 C24 H24 119.5
C25 C24 H24 119.5
C26 C25 C24 119.2(6)
C26 C25 C28 120.9(7)
C24 C25 C28 119.9(7)
C25 C26 C27 121.0(7)
C25 C26 H26 119.5
C27 C26 H26 119.5
C22 C27 C26 118.5(7)
C22 C27 H27 120.7
C26 C27 H27 120.7
C25 C28 H28A 109.5
C25 C28 H28B 109.5
H28A C28 H28B 109.5
C25 C28 H28C 109.5
H28A C28 H28C 109.5
H28B C28 H28C 109.5
C15 N1 C1 122.6(5)
C15 N1 C13 110.1(5)
C1 N1 C13 120.9(5)
C15 O1 C14 107.1(5)
H5A O5 H5B 121.7
H6A O6 H6B 114.7
O4 S1 O3 118.8(4)
O4 S1 C22 106.1(3)
O3 S1 C22 107.0(3)
O4 S1 C12 107.7(3)
O3 S1 C12 103.1(3)
C22 S1 C12 114.6(3)

loop_
_geom_bond_atom_site_label_1
_geom_bond_atom_site_label_2
_geom_bond_distance
C1 N1 1.458(7)
C1 C2 1.503(9)
C1 H1A 0.97
C1 H1B 0.97
C2 C3 1.376(7)
C2 C11 1.426(8)
C3 C4 1.409(8)
C3 H3 0.93
C4 C9 1.409(8)
C4 C5 1.420(8)
C5 C6 1.360(11)
C5 H5 0.93
C6 C7 1.392(11)
C6 H6 0.93
C7 C8 1.373(10)
C7 H7 0.93
C8 C9 1.420(9)
C8 H8 0.93
C9 C10 1.428(9)
C10 C11 1.373(8)
C10 H10 0.93
C11 C12 1.515(8)
C12 C13 1.554(8)
C12 S1 1.847(6)
C12 H12 0.98
C13 N1 1.487(8)
C13 C16 1.511(9)
C13 C14 1.541(9)
C14 O1 1.448(7)
C14 H14A 0.97
C14 H14B 0.97
C15 O2 1.217(8)
C15 O1 1.346(8)
C15 N1 1.364(8)
C16 C21 1.386(8)
C16 C17 1.403(9)
C17 C18 1.389(10)
C17 H17 0.93
C18 C19 1.381(11)
C18 H18 0.93
C19 C20 1.375(11)
C19 H19 0.93
C20 C21 1.393(9)
C20 H20 0.93
C21 H21 0.93
C22 C23 1.389(9)
C22 C27 1.397(9)
C22 S1 1.759(7)
C23 C24 1.387(9)
C23 H23 0.93
C24 C25 1.392(10)
C24 H24 0.93
C25 C26 1.383(10)
C25 C28 1.493(9)
C26 C27 1.403(9)
C26 H26 0.93
C27 H27 0.93
C28 H28A 0.96
C28 H28B 0.96
C28 H28C 0.96
O3 S1 1.448(5)
O4 S1 1.440(5)
O5 H5A 0.8038
O5 H5B 0.8704
O6 H6A 0.835
O6 H6B 0.8384
